data_2241841
loop_
_publ_author_name
'Mahbouli Rhouma, Najla'
'Rayes, Ali'
'Mezzadri, Francesco'
'Calestani, Gianluca'
'Loukil, Mohamed'

_publ_section_title
;
 Synthesis and crystal structure of 4-(2-ammonioethyl)morpholin-4-ium
 dichloridodiiodidocadmate/chloridotriiodidocadmate (0.90/0.10)
;
_journal_coeditor_code WM5315
_journal_issue 10
_journal_name_full 'Acta Crystallographica Section E'
_journal_page_first 1404
_journal_page_last 1407
_journal_paper_doi 10.1107/S2056989016013967
_journal_volume 72
_journal_year 2016
_chemical_formula_iupac '(C6 H16 N2 O 2) [Cd Cl1.90 I2.10]'
_chemical_formula_moiety 'C6 H16 N2 O 2+, Cd Cl1.90 I2.10 2-'
_chemical_formula_sum 'C6 H16 Cd Cl1.9 I2.1 N2 O'
_chemical_formula_weight 578.68
_chemical_name_systematic
;
4-(2-Ammonioethyl)morpholin-4-ium
dichloridodiiodidocadmate/chloridotriiodidocadmate (0.90/0.10)
;
_space_group_crystal_system monoclinic
_space_group_IT_number 14
_space_group_name_Hall '-P 2ybc'
_space_group_name_H-M_alt 'P 1 21/c 1'
_symmetry_space_group_name_Hall '-P 2ybc'
_symmetry_space_group_name_H-M 'P 1 21/c 1'
_atom_sites_solution_hydrogens mixed
_audit_creation_method SHELXL-2014/7
_cell_angle_alpha 90
_cell_angle_beta 93.788(3)
_cell_angle_gamma 90
_cell_formula_units_Z 4
_cell_length_a 6.7773(14)
_cell_length_b 13.870(3)
_cell_length_c 16.104(3)
_cell_measurement_reflns_used 386
_cell_measurement_temperature 294(2)
_cell_measurement_theta_max 19.71
_cell_measurement_theta_min 8.45
_cell_volume 1510.5(5)
_computing_cell_refinement
;
SAINT (Bruker, 2008)
;
_computing_data_collection
;
APEX2 (Bruker, 2008)
;
_computing_data_reduction
;
SAINT (Bruker, 2008)
;
_computing_molecular_graphics
;
ORTEP-3 (Farrugia, 2012) and SCHAKAL (Keller, 1999)
;
_computing_publication_material
;
SHELXL2014 (Sheldrick, 2015b)
;
_computing_structure_refinement
;
SHELXL2014 (Sheldrick, 2015b)
;
_computing_structure_solution
;
SHELXT (Sheldrick, 2015a)
;
_diffrn_ambient_temperature 294(2)
_diffrn_measured_fraction_theta_full 1.000
_diffrn_measured_fraction_theta_max 1.000
_diffrn_measurement_device_type 'Bruker SMART CCD'
_diffrn_measurement_method '\w scan'
_diffrn_radiation_type MoK\a
_diffrn_radiation_wavelength 0.71073
_diffrn_reflns_av_R_equivalents 0.0329
_diffrn_reflns_limit_h_max 8
_diffrn_reflns_limit_h_min -8
_diffrn_reflns_limit_k_max 16
_diffrn_reflns_limit_k_min -16
_diffrn_reflns_limit_l_max 19
_diffrn_reflns_limit_l_min -19
_diffrn_reflns_number 16802
_diffrn_reflns_theta_full 25.242
_diffrn_reflns_theta_max 25.738
_diffrn_reflns_theta_min 1.940
_exptl_absorpt_coefficient_mu 6.056
_exptl_absorpt_correction_T_max 0.415
_exptl_absorpt_correction_T_min 0.218
_exptl_absorpt_correction_type multi-scan
_exptl_absorpt_process_details
;
(<i>SADABS</i>; Bruker, 2008)
;
_exptl_crystal_colour colourless
_exptl_crystal_density_diffrn 2.545
_exptl_crystal_description prism
_exptl_crystal_F_000 1063
_exptl_crystal_size_max 0.37
_exptl_crystal_size_mid 0.22
_exptl_crystal_size_min 0.20
_refine_diff_density_max 1.085
_refine_diff_density_min -0.820
_refine_ls_extinction_method none
_refine_ls_goodness_of_fit_ref 1.086
_refine_ls_hydrogen_treatment mixed
_refine_ls_matrix_type full
_refine_ls_number_parameters 136
_refine_ls_number_reflns 2879
_refine_ls_number_restraints 0
_refine_ls_restrained_S_all 1.086
_refine_ls_R_factor_all 0.0283
_refine_ls_R_factor_gt 0.0241
_refine_ls_shift/su_max 0.000
_refine_ls_shift/su_mean 0.000
_refine_ls_structure_factor_coef Fsqd
_refine_ls_weighting_details 'w=1/[\s^2^(Fo^2^)+(0.0208P)^2^+2.0157P] where P=(Fo^2^+2Fc^2^)/3'
_refine_ls_weighting_scheme calc
_refine_ls_wR_factor_gt 0.0530
_refine_ls_wR_factor_ref 0.0545
_reflns_number_gt 2626
_reflns_number_total 2879
_reflns_threshold_expression 'I > 2\s(I)'
_cod_data_source_file wm5315sup1.cif
_cod_data_source_block I
_cod_original_formula_sum 'C6 H16 Cd Cl1.90 I2.10 N2 O'
_cod_database_code 2241841
_shelx_space_group_comment
;
The symmetry employed for this shelxl refinement is uniquely defined
by the following loop, which should always be used as a source of
symmetry information in preference to the above space-group names.
They are only intended as comments.
;
_shelx_estimated_absorpt_t_min 0.213
_shelx_estimated_absorpt_t_max 0.377

loop_
_space_group_symop_operation_xyz
'x, y, z'
'-x, y+1/2, -z+1/2'
'-x, -y, -z'
'x, -y-1/2, z-1/2'

loop_
_atom_site_type_symbol
_atom_site_label
_atom_site_fract_x
_atom_site_fract_y
_atom_site_fract_z
_atom_site_U_iso_or_equiv
_atom_site_adp_type
_atom_site_calc_flag
_atom_site_occupancy
Cd Cd1 0.58963(4) 0.38807(2) 0.25555(2) 0.03751(9) Uani d 1
I I1 0.42207(4) 0.42832(2) 0.10184(2) 0.04982(10) Uani d 1
I I2 0.50580(4) 0.51493(2) 0.37657(2) 0.05043(10) Uani d 1
Cl Cl1 0.96790(13) 0.38224(6) 0.24065(6) 0.0529(4) Uani d 0.8977(19)
I I3 0.96790(13) 0.38224(6) 0.24065(6) 0.0529(4) Uani d 0.1023(19)
Cl Cl2 0.57453(14) 0.22097(7) 0.31540(7) 0.0399(2) Uani d 1
O O1 0.9564(4) 0.3339(2) 0.55915(17) 0.0457(7) Uani d 1
N N1 0.9882(5) 0.2064(2) 0.41993(19) 0.0305(7) Uani d 1
N N2 0.9358(5) 0.1077(3) 0.2309(2) 0.0431(9) Uani d 1
H H2N 0.9550 0.1249 0.1788 0.067(16) Uiso calc 1
H H3N 0.8266 0.1357 0.2470 0.059(15) Uiso calc 1
H H4N 0.9228 0.0439 0.2335 0.14(3) Uiso calc 1
C C1 1.0431(6) 0.3661(3) 0.4858(3) 0.0417(10) Uani d 1
H H1A 1.1421 0.4147 0.5005 0.050 Uiso calc 1
H H1B 0.9420 0.3953 0.4484 0.050 Uiso calc 1
C C2 1.1375(6) 0.2838(3) 0.4422(2) 0.0364(9) Uani d 1
H H2A 1.1931 0.3074 0.3921 0.044 Uiso calc 1
H H2B 1.2443 0.2572 0.4782 0.044 Uiso calc 1
C C3 0.8898(6) 0.1772(3) 0.4971(3) 0.0423(10) Uani d 1
H H3A 0.9854 0.1458 0.5357 0.051 Uiso calc 1
H H3B 0.7846 0.1316 0.4826 0.051 Uiso calc 1
C C4 0.8059(7) 0.2645(3) 0.5379(3) 0.0478(11) Uani d 1
H H4A 0.7052 0.2936 0.5003 0.057 Uiso calc 1
H H4B 0.7440 0.2449 0.5878 0.057 Uiso calc 1
C C5 1.0752(6) 0.1214(3) 0.3779(3) 0.0391(9) Uani d 1
H H5A 0.9875 0.0666 0.3823 0.047 Uiso calc 1
H H5B 1.2006 0.1052 0.4071 0.047 Uiso calc 1
C C6 1.1085(6) 0.1385(3) 0.2867(2) 0.0362(9) Uani d 1
H H6A 1.1331 0.2065 0.2780 0.043 Uiso calc 1
H H6B 1.2248 0.1031 0.2722 0.043 Uiso calc 1
H H1N 0.894(7) 0.232(3) 0.386(3) 0.041(12) Uiso d 1

loop_
_atom_site_aniso_label
_atom_site_aniso_U_11
_atom_site_aniso_U_22
_atom_site_aniso_U_33
_atom_site_aniso_U_12
_atom_site_aniso_U_13
_atom_site_aniso_U_23
Cd1 0.03783(17) 0.04165(17) 0.03285(16) 0.00247(13) 0.00088(12) 0.00227(12)
I1 0.04754(18) 0.0661(2) 0.03486(16) 0.01088(14) -0.00489(12) 0.00216(13)
I2 0.05227(18) 0.0630(2) 0.03538(16) 0.01156(14) -0.00161(13) -0.00926(13)
Cl1 0.0452(6) 0.0470(6) 0.0661(7) -0.0028(4) 0.0006(4) 0.0049(4)
I3 0.0452(6) 0.0470(6) 0.0661(7) -0.0028(4) 0.0006(4) 0.0049(4)
Cl2 0.0285(5) 0.0382(5) 0.0524(6) -0.0018(4) -0.0011(4) 0.0063(4)
O1 0.0485(17) 0.0536(18) 0.0356(16) -0.0092(14) 0.0067(13) -0.0116(14)
N1 0.0276(16) 0.0342(17) 0.0291(16) 0.0006(13) -0.0026(13) -0.0022(13)
N2 0.038(2) 0.059(3) 0.032(2) 0.0007(17) 0.0003(15) -0.0022(17)
C1 0.045(2) 0.043(2) 0.037(2) -0.0047(19) 0.0025(19) -0.0054(18)
C2 0.032(2) 0.043(2) 0.034(2) -0.0068(17) 0.0018(16) -0.0048(17)
C3 0.044(2) 0.047(2) 0.037(2) -0.0093(19) 0.0056(18) -0.0011(19)
C4 0.043(2) 0.060(3) 0.042(2) -0.011(2) 0.0130(19) -0.012(2)
C5 0.041(2) 0.035(2) 0.041(2) 0.0066(18) -0.0019(18) -0.0040(17)
C6 0.031(2) 0.038(2) 0.040(2) -0.0025(16) 0.0036(17) -0.0096(18)

loop_
_atom_type_symbol
_atom_type_description
_atom_type_scat_dispersion_real
_atom_type_scat_dispersion_imag
_atom_type_scat_source
C C 0.0033 0.0016 'International Tables Vol C Tables 4.2.6.8 and 6.1.1.4'
H H 0.0000 0.0000 'International Tables Vol C Tables 4.2.6.8 and 6.1.1.4'
Cd Cd -0.8075 1.2024 'International Tables Vol C Tables 4.2.6.8 and 6.1.1.4'
Cl Cl 0.1484 0.1585 'International Tables Vol C Tables 4.2.6.8 and 6.1.1.4'
I I -0.4742 1.8119 'International Tables Vol C Tables 4.2.6.8 and 6.1.1.4'
N N 0.0061 0.0033 'International Tables Vol C Tables 4.2.6.8 and 6.1.1.4'
O O 0.0106 0.0060 'International Tables Vol C Tables 4.2.6.8 and 6.1.1.4'

loop_
_geom_angle_atom_site_label_1
_geom_angle_atom_site_label_2
_geom_angle_atom_site_label_3
_geom_angle
Cl2 Cd1 Cl1 94.15(3)
Cl2 Cd1 I1 120.95(3)
Cl1 Cd1 I1 106.20(3)
Cl2 Cd1 I2 107.85(3)
Cl1 Cd1 I2 110.00(2)
I1 Cd1 I2 115.280(18)
C1 O1 C4 109.8(3)
C5 N1 C2 113.0(3)
C5 N1 C3 111.7(3)
C2 N1 C3 108.9(3)
C5 N1 H1N 108(3)
C2 N1 H1N 108(3)
C3 N1 H1N 106(3)
C6 N2 H2N 109.5
C6 N2 H3N 109.5
H2N N2 H3N 109.5
C6 N2 H4N 109.5
H2N N2 H4N 109.5
H3N N2 H4N 109.5
O1 C1 C2 111.2(3)
O1 C1 H1A 109.4
C2 C1 H1A 109.4
O1 C1 H1B 109.4
C2 C1 H1B 109.4
H1A C1 H1B 108.0
N1 C2 C1 110.7(3)
N1 C2 H2A 109.5
C1 C2 H2A 109.5
N1 C2 H2B 109.5
C1 C2 H2B 109.5
H2A C2 H2B 108.1
N1 C3 C4 110.1(3)
N1 C3 H3A 109.6
C4 C3 H3A 109.6
N1 C3 H3B 109.6
C4 C3 H3B 109.6
H3A C3 H3B 108.2
O1 C4 C3 111.3(3)
O1 C4 H4A 109.4
C3 C4 H4A 109.4
O1 C4 H4B 109.4
C3 C4 H4B 109.4
H4A C4 H4B 108.0
N1 C5 C6 113.7(3)
N1 C5 H5A 108.8
C6 C5 H5A 108.8
N1 C5 H5B 108.8
C6 C5 H5B 108.8
H5A C5 H5B 107.7
N2 C6 C5 112.2(3)
N2 C6 H6A 109.2
C5 C6 H6A 109.2
N2 C6 H6B 109.2
C5 C6 H6B 109.2
H6A C6 H6B 107.9

loop_
_geom_bond_atom_site_label_1
_geom_bond_atom_site_label_2
_geom_bond_distance
Cd1 Cl2 2.5148(11)
Cd1 Cl1 2.5919(11)
Cd1 I1 2.7124(6)
Cd1 I2 2.7135(5)
O1 C1 1.425(5)
O1 C4 1.428(5)
N1 C5 1.499(5)
N1 C2 1.503(5)
N1 C3 1.505(5)
N1 H1N 0.89(5)
N2 C6 1.490(5)
N2 H2N 0.8900
N2 H3N 0.8900
N2 H4N 0.8900
C1 C2 1.504(6)
C1 H1A 0.9700
C1 H1B 0.9700
C2 H2A 0.9700
C2 H2B 0.9700
C3 C4 1.507(6)
C3 H3A 0.9700
C3 H3B 0.9700
C4 H4A 0.9700
C4 H4B 0.9700
C5 C6 1.521(6)
C5 H5A 0.9700
C5 H5B 0.9700
C6 H6A 0.9700
C6 H6B 0.9700

loop_
_geom_hbond_atom_site_label_D
_geom_hbond_atom_site_label_H
_geom_hbond_atom_site_label_A
_geom_hbond_site_symmetry_A
_geom_hbond_distance_DH
_geom_hbond_distance_HA
_geom_hbond_distance_DA
_geom_hbond_angle_DHA
N2 H2N O1 4_565 0.89 2.01 2.894(4) 172
N2 H3N Cl2 1_555 0.89 2.40 3.279(4) 168
N2 H4N Cl1 2_745 0.89 2.39 3.221(4) 156
C2 H2A I3 1_555 0.97 2.98 3.637(4) 126
C6 H6A Cl1 1_555 0.97 2.73 3.577(4) 146
C6 H6A I3 1_555 0.97 2.73 3.577(4) 146
N1 H1N Cl2 1_555 0.89(5) 2.38(5) 3.180(3) 149(4)

_cod_database_fobs_code 2241841
